data_7211856
loop_
_publ_author_name
'Hao, Zheng-Ming'
'Wang, Jun'
'Zhang, Xian-Ming'

_publ_section_title
;
 Red phosphorescent cuprous halide/pseudohalide coordination polymers with
 pyrimidine-2-thionates as Co-ligands
;
_journal_issue 4
_journal_name_full CrystEngComm
_journal_page_first 1103
_journal_paper_doi 10.1039/b915615a
_journal_volume 12
_journal_year 2010
_chemical_formula_sum 'C16 H12 Cu11 I7 N8 S4'
_chemical_formula_weight 2031.82
_chemical_name_systematic
;
?
;
_space_group_IT_number 62
_symmetry_cell_setting orthorhombic
_symmetry_space_group_name_Hall '-P 2ac 2n'
_symmetry_space_group_name_H-M 'P n m a'
_atom_sites_solution_hydrogens geom
_atom_sites_solution_primary direct
_atom_sites_solution_secondary difmap
_audit_creation_method SHELXL-97
_cell_angle_alpha 90.00
_cell_angle_beta 90.00
_cell_angle_gamma 90.00
_cell_formula_units_Z 4
_cell_length_a 17.3499(12)
_cell_length_b 15.4640(10)
_cell_length_c 13.2336(9)
_cell_measurement_temperature 298(2)
_cell_volume 3550.6(4)
_computing_cell_refinement 'SMART (Bruker, 2001)'
_computing_data_collection 'SMART (Bruker, 2001)'
_computing_data_reduction 'SAINT (Bruker, 2001)'
_computing_molecular_graphics 'ORTEP-II (Johnson, 1976)'
_computing_publication_material 'SHELXL-97 (Sheldrick, 1997)'
_computing_structure_refinement 'SHELXL-97 (Sheldrick, 1997)'
_computing_structure_solution 'SHELXS-97 (Sheldrick, 1997)'
_diffrn_ambient_temperature 298(2)
_diffrn_measured_fraction_theta_full 0.996
_diffrn_measured_fraction_theta_max 0.996
_diffrn_measurement_device_type 'Bruker APEX area-detector diffractometer'
_diffrn_measurement_method '\f and \w scan'
_diffrn_radiation_monochromator graphite
_diffrn_radiation_source 'fine-focus sealed tube'
_diffrn_radiation_type MoK\a
_diffrn_radiation_wavelength 0.71073
_diffrn_reflns_av_R_equivalents 0.0436
_diffrn_reflns_av_sigmaI/netI 0.0392
_diffrn_reflns_limit_h_max 20
_diffrn_reflns_limit_h_min -22
_diffrn_reflns_limit_k_max 19
_diffrn_reflns_limit_k_min -19
_diffrn_reflns_limit_l_max 16
_diffrn_reflns_limit_l_min -12
_diffrn_reflns_number 16998
_diffrn_reflns_theta_full 27.00
_diffrn_reflns_theta_max 27.00
_diffrn_reflns_theta_min 1.94
_exptl_absorpt_coefficient_mu 12.794
_exptl_absorpt_correction_T_max 0.7839
_exptl_absorpt_correction_T_min 0.0823
_exptl_absorpt_correction_type empirical
_exptl_absorpt_process_details 'SADABS, Sheldrick 1997'
_exptl_crystal_colour red
_exptl_crystal_density_diffrn 3.801
_exptl_crystal_density_method 'not measured'
_exptl_crystal_description needle
_exptl_crystal_F_000 3672
_exptl_crystal_size_max 0.39
_exptl_crystal_size_mid 0.03
_exptl_crystal_size_min 0.02
_refine_diff_density_max 5.093
_refine_diff_density_min -3.715
_refine_diff_density_rms 0.636
_refine_ls_extinction_method none
_refine_ls_goodness_of_fit_ref 1.141
_refine_ls_hydrogen_treatment constr
_refine_ls_matrix_type full
_refine_ls_number_parameters 224
_refine_ls_number_reflns 4002
_refine_ls_number_restraints 0
_refine_ls_restrained_S_all 1.141
_refine_ls_R_factor_all 0.0714
_refine_ls_R_factor_gt 0.0597
_refine_ls_shift/su_max 0.001
_refine_ls_shift/su_mean 0.000
_refine_ls_structure_factor_coef Fsqd
_refine_ls_weighting_details 'calc w=1/[\s^2^(Fo^2^)+(0.0899P)^2^+82.5477P] where P=(Fo^2^+2Fc^2^)/3'
_refine_ls_weighting_scheme calc
_refine_ls_wR_factor_gt 0.1599
_refine_ls_wR_factor_ref 0.1816
_reflns_number_gt 3448
_reflns_number_total 4002
_reflns_threshold_expression >2sigma(I)
_cod_data_source_file b915615a.txt
_cod_data_source_block 4
_cod_depositor_comments
;
The following automatic conversions were performed:

'_exptl_absorpt_correction_type' value 'Empirical' changed to
'empirical' according to
/home/saulius/struct/CIF-dictionaries/cif_core.dic dictionary named
'cif_core.dic' version 2.4.2 from 2011-04-26.

Automatic conversion script
Id: cif_fix_values 1891 2012-01-12 08:04:46Z andrius 

The following automatic conversions were performed:

'_symmetry_cell_setting' tag value 'Othorhombic' was replaced with
'orthorhombic' value as specified in the replacement file
'/home/robertas/cod-tools/perl-scripts/inputs/replacement_values.lst'.

Automatic conversion script
Id: cif_fix_values 3143 2015-03-26 13:38:13Z robertas 
;
_cod_original_sg_symbol_H-M Pnma
_cod_database_code 7211856

loop_
_symmetry_equiv_pos_as_xyz
'x, y, z'
'-x+1/2, -y, z+1/2'
'-x, y+1/2, -z'
'x+1/2, -y+1/2, -z+1/2'
'-x, -y, -z'
'x-1/2, y, -z-1/2'
'x, -y-1/2, z'
'-x-1/2, y-1/2, z-1/2'

loop_
_atom_site_label
_atom_site_type_symbol
_atom_site_fract_x
_atom_site_fract_y
_atom_site_fract_z
_atom_site_U_iso_or_equiv
_atom_site_adp_type
_atom_site_occupancy
_atom_site_symmetry_multiplicity
_atom_site_calc_flag
_atom_site_refinement_flags
_atom_site_disorder_assembly
_atom_site_disorder_group
Cu1 Cu 0.17955(15) -0.2500 -0.2188(2) 0.0365(6) Uani 1 2 d S . .
Cu2 Cu 0.21676(16) -0.2500 -0.6726(2) 0.0364(6) Uani 1 2 d S . .
Cu3 Cu 0.31042(10) -0.07747(14) -0.65855(15) 0.0402(5) Uani 1 1 d . . .
Cu4 Cu 0.06191(15) -0.2500 -0.5711(2) 0.0372(6) Uani 1 2 d S . .
Cu5 Cu 0.03457(14) -0.2500 -0.1119(2) 0.0343(6) Uani 1 2 d S . .
Cu6 Cu 0.19601(17) -0.2500 -0.4498(2) 0.0522(8) Uani 1 2 d S . .
Cu7 Cu 0.2262(2) 0.0522(2) -0.6569(4) 0.0526(6) Uani 0.592(3) 1 d P A 1
Cu7' Cu 0.2218(3) 0.0635(3) -0.5835(6) 0.0526(6) Uani 0.408(3) 1 d P A 2
Cu8 Cu 0.2700(2) 0.1618(2) -0.4398(3) 0.0526(6) Uani 0.592(3) 1 d P . 1
Cu8' Cu 0.2255(3) 0.1903(4) -0.3483(5) 0.0526(6) Uani 0.408(3) 1 d P . 2
I1 I 0.06599(7) -0.2500 -0.34763(8) 0.0249(3) Uani 1 2 d S . .
I2 I 0.30985(7) -0.2500 -0.31833(10) 0.0325(3) Uani 1 2 d S A .
I3 I 0.15073(6) 0.2500 -0.50669(9) 0.0243(3) Uani 1 2 d S . .
I4 I 0.26901(5) -0.02206(5) -0.84055(6) 0.0252(2) Uani 1 1 d . . .
I5 I 0.12683(7) -0.2500 -0.82916(9) 0.0263(3) Uani 1 2 d S . .
I6 I 0.37247(7) -0.2500 -0.69273(10) 0.0278(3) Uani 1 2 d S . .
S1 S 0.32246(18) 0.13369(19) -0.6049(2) 0.0236(6) Uani 1 1 d . . .
S2 S 0.20897(17) -0.1292(2) -0.5644(2) 0.0225(6) Uani 1 1 d . A .
N1 N 0.4085(5) -0.0111(6) -0.6245(7) 0.0139(18) Uani 1 1 d . A .
N2 N 0.4738(6) 0.1255(6) -0.6082(8) 0.023(2) Uani 1 1 d . . .
N3 N 0.0562(5) -0.1257(6) -0.5960(8) 0.019(2) Uani 1 1 d . . .
N4 N 0.1250(6) 0.0055(7) -0.6164(10) 0.032(3) Uani 1 1 d . . .
C1 C 0.4083(6) 0.0769(8) -0.6139(8) 0.015(2) Uani 1 1 d . A .
C2 C 0.4780(8) -0.0491(8) -0.6260(9) 0.023(3) Uani 1 1 d . . .
H2A H 0.4800 -0.1089 -0.6329 0.028 Uiso 1 1 calc R A .
C3 C 0.5465(6) -0.0046(9) -0.6180(10) 0.025(3) Uani 1 1 d . A .
H3A H 0.5937 -0.0331 -0.6187 0.030 Uiso 1 1 calc R . .
C4 C 0.5420(6) 0.0831(8) -0.6089(9) 0.022(2) Uani 1 1 d . A .
H4A H 0.5873 0.1148 -0.6030 0.026 Uiso 1 1 calc R . .
C5 C 0.1219(7) -0.0790(7) -0.5965(9) 0.023(3) Uani 1 1 d . A .
C6 C -0.0088(7) -0.0845(8) -0.6150(9) 0.023(3) Uani 1 1 d . A .
H6A H -0.0546 -0.1156 -0.6176 0.027 Uiso 1 1 calc R . .
C7 C -0.0104(7) 0.0037(8) -0.6311(9) 0.020(2) Uani 1 1 d . . .
H7A H -0.0569 0.0324 -0.6412 0.024 Uiso 1 1 calc R A .
C8 C 0.0572(8) 0.0473(8) -0.6318(11) 0.028(3) Uani 1 1 d . A .
H8A H 0.0572 0.1066 -0.6430 0.033 Uiso 1 1 calc R . .

loop_
_atom_site_aniso_label
_atom_site_aniso_U_11
_atom_site_aniso_U_22
_atom_site_aniso_U_33
_atom_site_aniso_U_23
_atom_site_aniso_U_13
_atom_site_aniso_U_12
Cu1 0.0285(13) 0.0421(15) 0.0390(14) 0.000 0.0013(11) 0.000
Cu2 0.0338(14) 0.0351(14) 0.0404(15) 0.000 -0.0024(11) 0.000
Cu3 0.0242(9) 0.0457(11) 0.0507(11) 0.0154(9) -0.0058(8) -0.0114(8)
Cu4 0.0287(13) 0.0164(11) 0.0666(18) 0.000 0.0046(12) 0.000
Cu5 0.0250(12) 0.0155(11) 0.0625(17) 0.000 0.0047(11) 0.000
Cu6 0.0345(15) 0.075(2) 0.0474(17) 0.000 0.0017(13) 0.000
Cu7 0.0346(10) 0.0328(10) 0.0905(19) 0.0055(12) -0.0104(11) -0.0034(8)
Cu7' 0.0346(10) 0.0328(10) 0.0905(19) 0.0055(12) -0.0104(11) -0.0034(8)
Cu8 0.0346(10) 0.0328(10) 0.0905(19) 0.0055(12) -0.0104(11) -0.0034(8)
Cu8' 0.0346(10) 0.0328(10) 0.0905(19) 0.0055(12) -0.0104(11) -0.0034(8)
I1 0.0220(6) 0.0318(6) 0.0210(6) 0.000 -0.0006(4) 0.000
I2 0.0188(6) 0.0426(8) 0.0361(7) 0.000 0.0049(5) 0.000
I3 0.0197(6) 0.0250(6) 0.0282(6) 0.000 -0.0016(4) 0.000
I4 0.0244(4) 0.0248(4) 0.0264(4) 0.0019(3) -0.0025(3) -0.0017(3)
I5 0.0228(6) 0.0270(6) 0.0290(6) 0.000 0.0013(4) 0.000
I6 0.0218(6) 0.0184(6) 0.0432(7) 0.000 0.0009(5) 0.000
S1 0.0203(14) 0.0181(14) 0.0324(16) -0.0001(12) 0.0052(12) 0.0049(12)
S2 0.0149(13) 0.0218(15) 0.0308(16) 0.0006(12) 0.0001(11) 0.0003(11)
N1 0.013(4) 0.011(4) 0.018(5) 0.002(3) -0.001(3) 0.000(3)
N2 0.026(5) 0.013(5) 0.029(5) 0.001(4) -0.008(4) -0.001(4)
N3 0.012(4) 0.014(5) 0.030(5) 0.000(4) 0.006(4) -0.001(4)
N4 0.025(6) 0.019(5) 0.054(8) -0.001(5) 0.000(5) 0.003(5)
C1 0.013(5) 0.025(6) 0.008(5) 0.000(4) 0.000(4) -0.002(4)
C2 0.033(7) 0.016(6) 0.021(6) 0.006(5) 0.007(5) 0.003(5)
C3 0.003(5) 0.038(7) 0.033(7) 0.005(6) -0.002(4) 0.001(5)
C4 0.009(5) 0.024(6) 0.033(7) 0.007(5) -0.005(5) -0.007(5)
C5 0.035(7) 0.012(5) 0.022(6) -0.009(4) 0.004(5) 0.002(5)
C6 0.015(6) 0.029(7) 0.023(6) 0.003(5) -0.003(4) -0.004(5)
C7 0.017(6) 0.018(6) 0.026(6) 0.001(5) 0.002(5) 0.000(5)
C8 0.026(7) 0.013(6) 0.044(8) -0.004(5) 0.001(6) 0.002(5)

loop_
_atom_type_symbol
_atom_type_description
_atom_type_scat_dispersion_real
_atom_type_scat_dispersion_imag
_atom_type_scat_source
C C 0.0033 0.0016 'International Tables Vol C Tables 4.2.6.8 and 6.1.1.4'
H H 0.0000 0.0000 'International Tables Vol C Tables 4.2.6.8 and 6.1.1.4'
N N 0.0061 0.0033 'International Tables Vol C Tables 4.2.6.8 and 6.1.1.4'
S S 0.1246 0.1234 'International Tables Vol C Tables 4.2.6.8 and 6.1.1.4'
Cu Cu 0.3201 1.2651 'International Tables Vol C Tables 4.2.6.8 and 6.1.1.4'
I I -0.4742 1.8119 'International Tables Vol C Tables 4.2.6.8 and 6.1.1.4'

loop_
_geom_angle_atom_site_label_1
_geom_angle_atom_site_label_2
_geom_angle_atom_site_label_3
_geom_angle
_geom_angle_site_symmetry_1
_geom_angle_site_symmetry_3
S1 Cu1 S1 100.07(18) 2 8_656
S1 Cu1 I1 114.14(10) 2 .
S1 Cu1 I1 114.14(10) 8_656 .
S1 Cu1 I2 109.64(11) 2 .
S1 Cu1 I2 109.64(11) 8_656 .
I1 Cu1 I2 108.90(10) . .
S1 Cu1 Cu5 70.88(10) 2 .
S1 Cu1 Cu5 70.88(10) 8_656 .
I1 Cu1 Cu5 70.22(9) . .
I2 Cu1 Cu5 179.11(13) . .
S2 Cu2 S2 104.79(18) . 7
S2 Cu2 I5 116.79(10) . .
S2 Cu2 I5 116.79(10) 7 .
S2 Cu2 Cu8' 144.76(16) . 8_655
S2 Cu2 Cu8' 105.91(14) 7 8_655
I5 Cu2 Cu8' 62.28(14) . 8_655
S2 Cu2 Cu8' 105.91(14) . 2_554
S2 Cu2 Cu8' 144.76(16) 7 2_554
I5 Cu2 Cu8' 62.28(14) . 2_554
Cu8' Cu2 Cu8' 40.0(2) 8_655 2_554
S2 Cu2 I6 96.70(10) . .
S2 Cu2 I6 96.70(10) 7 .
I5 Cu2 I6 121.37(11) . .
Cu8' Cu2 I6 62.95(14) 8_655 .
Cu8' Cu2 I6 62.95(14) 2_554 .
S2 Cu2 Cu6 52.41(9) . .
S2 Cu2 Cu6 52.41(9) 7 .
I5 Cu2 Cu6 136.05(12) . .
Cu8' Cu2 Cu6 154.35(14) 8_655 .
Cu8' Cu2 Cu6 154.35(14) 2_554 .
I6 Cu2 Cu6 102.58(11) . .
S2 Cu2 Cu4 71.15(10) . .
S2 Cu2 Cu4 71.15(10) 7 .
I5 Cu2 Cu4 79.58(10) . .
Cu8' Cu2 Cu4 135.94(16) 8_655 .
Cu8' Cu2 Cu4 135.94(16) 2_554 .
I6 Cu2 Cu4 159.05(12) . .
Cu6 Cu2 Cu4 56.47(10) . .
N1 Cu3 S2 134.0(3) . .
N1 Cu3 Cu7 94.7(3) . .
S2 Cu3 Cu7 79.96(14) . .
N1 Cu3 I4 105.3(3) . .
S2 Cu3 I4 113.36(11) . .
Cu7 Cu3 I4 65.66(13) . .
N1 Cu3 Cu7' 89.3(3) . .
S2 Cu3 Cu7' 70.38(15) . .
Cu7 Cu3 Cu7' 19.93(14) . .
I4 Cu3 Cu7' 85.58(16) . .
N1 Cu3 I6 100.8(3) . .
S2 Cu3 I6 92.77(10) . .
Cu7 Cu3 I6 163.61(12) . .
I4 Cu3 I6 104.76(8) . .
Cu7' Cu3 I6 162.85(15) . .
N3 Cu4 N3 159.7(6) 7 .
N3 Cu4 Cu6 97.9(3) 7 .
N3 Cu4 Cu6 97.9(3) . .
N3 Cu4 I1 99.8(3) 7 .
N3 Cu4 I1 99.8(3) . .
Cu6 Cu4 I1 54.02(9) . .
N3 Cu4 Cu2 88.3(3) 7 .
N3 Cu4 Cu2 88.3(3) . .
Cu6 Cu4 Cu2 61.18(10) . .
I1 Cu4 Cu2 115.20(11) . .
N2 Cu5 N2 170.9(6) 8_656 2
N2 Cu5 Cu1 94.5(3) 8_656 .
N2 Cu5 Cu1 94.5(3) 2 .
S2 Cu6 S2 101.23(19) 7 .
S2 Cu6 I1 113.73(11) 7 .
S2 Cu6 I1 113.73(11) . .
S2 Cu6 I2 110.19(11) 7 .
S2 Cu6 I2 110.19(11) . .
I1 Cu6 I2 107.70(12) . .
S2 Cu6 Cu4 73.74(11) 7 .
S2 Cu6 Cu4 73.74(11) . .
I1 Cu6 Cu4 65.54(9) . .
I2 Cu6 Cu4 173.24(14) . .
S2 Cu6 Cu2 50.63(9) 7 .
S2 Cu6 Cu2 50.63(9) . .
I1 Cu6 Cu2 127.89(13) . .
I2 Cu6 Cu2 124.41(13) . .
Cu4 Cu6 Cu2 62.35(10) . .
N4 Cu7 S1 143.1(5) . .
N4 Cu7 Cu3 103.3(4) . .
S1 Cu7 Cu3 91.05(15) . .
N4 Cu7 I4 108.9(4) . .
S1 Cu7 I4 107.81(18) . .
Cu3 Cu7 I4 60.18(11) . .
N4 Cu7' S1 159.0(6) . .
N4 Cu7' Cu3 92.0(4) . .
S1 Cu7' Cu3 84.2(2) . .
S1 Cu8 I4 113.86(16) . 2
S1 Cu8 I3 94.91(16) . .
I4 Cu8 I3 113.17(13) 2 .
S1 Cu8 I5 109.55(16) . 2
I4 Cu8 I5 108.55(15) 2 2
I3 Cu8 I5 116.37(13) . 2
S1 Cu8 Cu8 100.40(11) . 7_565
I4 Cu8 Cu8 145.63(10) 2 7_565
I3 Cu8 Cu8 58.77(8) . 7_565
I5 Cu8 Cu8 59.46(8) 2 7_565
Cu8' Cu8' I4 176.92(13) 7_565 2
Cu8' Cu8' I3 69.48(12) 7_565 .
I4 Cu8' I3 113.5(2) 2 .
Cu8' Cu8' Cu2 69.98(12) 7_565 2
I4 Cu8' Cu2 107.1(2) 2 2
I3 Cu8' Cu2 138.6(2) . 2
Cu8' Cu8' I5 70.29(11) 7_565 2
I4 Cu8' I5 107.37(18) 2 2
I3 Cu8' I5 114.6(2) . 2
Cu2 Cu8' I5 57.06(12) 2 2
Cu8' Cu8' I6 70.93(11) 7_565 2
I4 Cu8' I6 108.7(2) 2 2
I3 Cu8' I6 99.77(17) . 2
Cu2 Cu8' I6 58.88(15) 2 2
I5 Cu8' I6 112.7(2) 2 2
Cu1 I1 Cu6 71.81(10) . .
Cu1 I1 Cu4 132.24(9) . .
Cu6 I1 Cu4 60.44(9) . .
Cu1 I2 Cu6 71.60(10) . .
Cu8' I3 Cu8' 41.0(2) . 7_565
Cu8' I3 Cu8 33.19(16) . .
Cu8' I3 Cu8 61.74(15) 7_565 .
Cu8' I3 Cu8 61.74(15) . 7_565
Cu8' I3 Cu8 33.19(16) 7_565 7_565
Cu8 I3 Cu8 62.45(15) . 7_565
Cu8' I4 Cu8 33.45(16) 2_554 2_554
Cu8' I4 Cu3 72.74(15) 2_554 .
Cu8 I4 Cu3 105.00(11) 2_554 .
Cu8' I4 Cu7 117.08(16) 2_554 .
Cu8 I4 Cu7 135.11(12) 2_554 .
Cu3 I4 Cu7 54.17(10) . .
Cu2 I5 Cu8 91.97(11) . 2_554
Cu2 I5 Cu8 91.97(11) . 8_655
Cu8 I5 Cu8 61.07(15) 2_554 8_655
Cu2 I5 Cu8' 60.67(15) . 2_554
Cu8 I5 Cu8' 32.18(16) 2_554 2_554
Cu8 I5 Cu8' 59.76(14) 8_655 2_554
Cu2 I5 Cu8' 60.67(15) . 8_655
Cu8 I5 Cu8' 59.76(14) 2_554 8_655
Cu8 I5 Cu8' 32.18(16) 8_655 8_655
Cu8' I5 Cu8' 39.4(2) 2_554 8_655
Cu2 I6 Cu8' 58.17(12) . 8_655
Cu2 I6 Cu8' 58.17(12) . 2_554
Cu8' I6 Cu8' 38.1(2) 8_655 2_554
Cu2 I6 Cu3 67.47(4) . 7
Cu8' I6 Cu3 65.89(12) 8_655 7
Cu8' I6 Cu3 100.95(12) 2_554 7
Cu2 I6 Cu3 67.47(4) . .
Cu8' I6 Cu3 100.95(12) 8_655 .
Cu8' I6 Cu3 65.89(12) 2_554 .
Cu3 I6 Cu3 132.72(8) 7 .
C1 S1 Cu7' 117.9(4) . .
C1 S1 Cu7 109.9(4) . .
Cu7' S1 Cu7 26.5(2) . .
C1 S1 Cu1 110.9(4) . 2_554
Cu7' S1 Cu1 118.4(2) . 2_554
Cu7 S1 Cu1 103.09(18) . 2_554
C1 S1 Cu8 118.6(4) . .
Cu7' S1 Cu8 69.7(2) . .
Cu7 S1 Cu8 95.74(19) . .
Cu1 S1 Cu8 116.05(16) 2_554 .
C5 S2 Cu3 112.0(4) . .
C5 S2 Cu2 104.7(4) . .
Cu3 S2 Cu2 84.41(13) . .
C5 S2 Cu6 114.5(4) . .
Cu3 S2 Cu6 132.84(16) . .
Cu2 S2 Cu6 76.96(12) . .
C2 N1 C1 116.1(10) . .
C2 N1 Cu3 121.7(8) . .
C1 N1 Cu3 121.4(7) . .
C4 N2 C1 117.5(10) . .
C4 N2 Cu5 123.3(8) . 2_554
C1 N2 Cu5 119.0(8) . 2_554
C6 N3 C5 117.5(10) . .
C6 N3 Cu4 123.4(8) . .
C5 N3 Cu4 119.0(8) . .
C5 N4 C8 117.5(12) . .
C5 N4 Cu7' 116.1(9) . .
C8 N4 Cu7' 124.1(9) . .
C5 N4 Cu7 116.6(9) . .
C8 N4 Cu7 123.8(9) . .
Cu7' N4 Cu7 29.2(3) . .
N2 C1 N1 123.4(10) . .
N2 C1 S1 115.7(9) . .
N1 C1 S1 120.9(8) . .
N1 C2 C3 123.7(11) . .
N1 C2 H2A 118.1 . .
C3 C2 H2A 118.1 . .
C4 C3 C2 116.9(11) . .
C4 C3 H3A 121.5 . .
C2 C3 H3A 121.5 . .
N2 C4 C3 122.2(11) . .
N2 C4 H4A 118.9 . .
C3 C4 H4A 118.9 . .
N4 C5 N3 124.0(12) . .
N4 C5 S2 116.6(10) . .
N3 C5 S2 119.3(9) . .
N3 C6 C7 121.6(11) . .
N3 C6 H6A 119.2 . .
C7 C6 H6A 119.2 . .
C8 C7 C6 118.4(12) . .
C8 C7 H7A 120.8 . .
C6 C7 H7A 120.8 . .
C7 C8 N4 120.9(11) . .
C7 C8 H8A 119.6 . .
N4 C8 H8A 119.6 . .

loop_
_geom_bond_atom_site_label_1
_geom_bond_atom_site_label_2
_geom_bond_distance
_geom_bond_site_symmetry_2
Cu1 S1 2.347(4) 2
Cu1 S1 2.347(4) 8_656
Cu1 I1 2.606(3) .
Cu1 I2 2.617(3) .
Cu1 Cu5 2.886(4) .
Cu2 S2 2.358(3) .
Cu2 S2 2.358(3) 7
Cu2 I5 2.593(3) .
Cu2 Cu8' 2.694(7) 8_655
Cu2 Cu8' 2.694(7) 2_554
Cu2 I6 2.715(3) .
Cu2 Cu6 2.971(4) .
Cu2 Cu4 3.004(4) .
Cu3 N1 2.038(9) .
Cu3 S2 2.300(4) .
Cu3 Cu7 2.481(4) .
Cu3 I4 2.655(2) .
Cu3 Cu7' 2.847(6) .
Cu3 I6 2.912(2) .
Cu4 N3 1.953(10) 7
Cu4 N3 1.953(10) .
Cu4 Cu6 2.827(4) .
Cu4 I1 2.958(3) .
Cu5 N2 1.931(10) 8_656
Cu5 N2 1.931(10) 2
Cu6 S2 2.417(4) 7
Cu6 S2 2.417(4) .
Cu6 I1 2.630(3) .
Cu6 I2 2.632(3) .
Cu7 N4 1.973(12) .
Cu7 S1 2.203(5) .
Cu7 I4 2.789(5) .
Cu7' N4 1.953(13) .
Cu7' S1 2.075(6) .
Cu8 S1 2.406(6) .
Cu8 I4 2.617(4) 2
Cu8 I3 2.632(4) .
Cu8 I5 2.685(4) 2
Cu8 Cu8 2.729(7) 7_565
Cu8' Cu8' 1.845(11) 7_565
Cu8' I4 2.606(5) 2
Cu8' I3 2.632(6) .
Cu8' Cu2 2.694(7) 2
Cu8' I5 2.735(5) 2
Cu8' I6 2.824(6) 2
I3 Cu8' 2.632(6) 7_565
I3 Cu8 2.632(4) 7_565
I4 Cu8' 2.606(6) 2_554
I4 Cu8 2.617(4) 2_554
I5 Cu8 2.685(4) 2_554
I5 Cu8 2.685(4) 8_655
I5 Cu8' 2.735(5) 2_554
I5 Cu8' 2.735(5) 8_655
I6 Cu8' 2.824(6) 8_655
I6 Cu8' 2.824(6) 2_554
I6 Cu3 2.912(2) 7
S1 C1 1.732(11) .
S1 Cu1 2.347(4) 2_554
S2 C5 1.751(13) .
N1 C2 1.341(16) .
N1 C1 1.368(15) .
N2 C4 1.353(16) .
N2 C1 1.364(15) .
N2 Cu5 1.931(10) 2_554
N3 C6 1.319(15) .
N3 C5 1.350(16) .
N4 C5 1.334(17) .
N4 C8 1.357(17) .
C2 C3 1.378(17) .
C2 H2A 0.9300 .
C3 C4 1.364(18) .
C3 H3A 0.9300 .
C4 H4A 0.9300 .
C6 C7 1.380(17) .
C6 H6A 0.9300 .
C7 C8 1.353(18) .
C7 H7A 0.9300 .
C8 H8A 0.9300 .
